data_4502921
loop_
_publ_author_name
'Johnson, Magnus T.'
'D\<zoli\'c, Zoran'
'Cetina, Mario'
'Wendt, Ola F.'
'Ohrstr\"om, Lars'
'Rissanen, Kari'

_publ_section_title
;
 Neutral Organometallic Halogen Bond Acceptors: Halogen Bonding in
 Complexes of PCPPdX (X = Cl, Br, I) with Iodine (I(2)),
 1,4-Diiodotetrafluorobenzene (F4DIBz), and 1,4-Diiodooctafluorobutane
 (F8DIBu).
;
_journal_issue 1
_journal_name_full 'Crystal growth &amp; design'
_journal_page_first 362
_journal_page_last 368
_journal_paper_doi 10.1021/cg201170w
_journal_volume 12
_journal_year 2012
_chemical_compound_source 'synthesis as described'
_chemical_formula_moiety 'C24 H43 Cl P2 Pd, (C3 F2 I)2'
_chemical_formula_sum 'C30 H43 Cl F4 I2 P2 Pd'
_chemical_formula_weight 937.23
_chemical_name_systematic ?
_space_group_IT_number 14
_symmetry_cell_setting monoclinic
_symmetry_Int_Tables_number 14
_symmetry_space_group_name_Hall '-P 2ybc'
_symmetry_space_group_name_H-M 'P 1 21/c 1'
_atom_sites_solution_hydrogens geom
_atom_sites_solution_primary direct
_atom_sites_solution_secondary difmap
_audit_creation_date 2010-02-11T15:53:53-00:00
_audit_creation_method 'WinGX routine-INITIALISE'
_cell_angle_alpha 90.00
_cell_angle_beta 91.485(2)
_cell_angle_gamma 90.00
_cell_formula_units_Z 4
_cell_length_a 15.9789(4)
_cell_length_b 17.4537(5)
_cell_length_c 12.7454(3)
_cell_measurement_reflns_used 8336
_cell_measurement_temperature 123.0(1)
_cell_measurement_theta_max 28.283
_cell_measurement_theta_min 0.407
_cell_volume 3553.38(16)
_computing_cell_refinement 'HKL Scalepack (Otwinowski & Minor 1997)'
_computing_data_collection 'Collect (Bruker AXS BV, 1997-2004)'
_computing_data_reduction 'HKL Denzo and Scalepack (Otwinowski & Minor 1997)'
_computing_molecular_graphics 'Ortep-3 for Windows (Farrugia, 1997)'
_computing_publication_material 'WinGX publication routines (Farrugia, 1999)'
_computing_structure_refinement 'SHELXL-97 (Sheldrick, 2008)'
_computing_structure_solution 'SIR2002 (Burla, 2003)'
_diffrn_ambient_temperature 123.0(1)
_diffrn_detector 'CCD plate'
_diffrn_detector_area_resol_mean 9
_diffrn_measured_fraction_theta_full 0.999
_diffrn_measured_fraction_theta_max 0.999
_diffrn_measurement_device '95mm CCD camera on \k-goniostat'
_diffrn_measurement_device_type KappaCCD
_diffrn_measurement_method 'CCD rotation images, thick slices'
_diffrn_orient_matrix_type 'by Bruker AXS Collect from scalepack cell'
_diffrn_orient_matrix_UB_11 0.353561E-1
_diffrn_orient_matrix_UB_12 0.508521E-1
_diffrn_orient_matrix_UB_13 -0.53004E-2
_diffrn_orient_matrix_UB_21 0.128415E-1
_diffrn_orient_matrix_UB_22 -0.107821E-1
_diffrn_orient_matrix_UB_23 -0.06034
_diffrn_orient_matrix_UB_31 -0.688847E-1
_diffrn_orient_matrix_UB_32 0.240906E-1
_diffrn_orient_matrix_UB_33 -0.158176E-1
_diffrn_radiation_monochromator 'horizonally mounted graphite crystal'
_diffrn_radiation_probe x-ray
_diffrn_radiation_type Mok\a
_diffrn_radiation_wavelength 0.71073
_diffrn_reflns_av_R_equivalents 0.0394
_diffrn_reflns_av_sigmaI/netI 0.0467
_diffrn_reflns_limit_h_max 18
_diffrn_reflns_limit_h_min -18
_diffrn_reflns_limit_k_max 20
_diffrn_reflns_limit_k_min -20
_diffrn_reflns_limit_l_max 11
_diffrn_reflns_limit_l_min -15
_diffrn_reflns_number 21916
_diffrn_reflns_theta_full 25.00
_diffrn_reflns_theta_max 25.00
_diffrn_reflns_theta_min 1.98
_diffrn_source 'Enraf Nonius FR590'
_exptl_absorpt_coefficient_mu 2.465
_exptl_absorpt_correction_T_max 0.7457
_exptl_absorpt_correction_T_min 0.5869
_exptl_absorpt_correction_type multi-scan
_exptl_absorpt_process_details
;
Sheldrick, G. M. SADABS 2008/2; University of G\"ottingen: G\"ottingen,  
Germany, 2008.
;
_exptl_crystal_colour colourless
_exptl_crystal_density_diffrn 1.752
_exptl_crystal_density_method 'not measured'
_exptl_crystal_description prism
_exptl_crystal_F_000 1832
_exptl_crystal_size_max 0.15
_exptl_crystal_size_mid 0.15
_exptl_crystal_size_min 0.10
_refine_diff_density_max 1.218
_refine_diff_density_min -1.102
_refine_diff_density_rms 0.131
_refine_ls_extinction_method none
_refine_ls_goodness_of_fit_ref 1.071
_refine_ls_hydrogen_treatment constr
_refine_ls_matrix_type full
_refine_ls_number_parameters 373
_refine_ls_number_reflns 6248
_refine_ls_number_restraints 0
_refine_ls_restrained_S_all 1.071
_refine_ls_R_factor_all 0.0595
_refine_ls_R_factor_gt 0.0500
_refine_ls_shift/su_max 0.001
_refine_ls_shift/su_mean 0.000
_refine_ls_structure_factor_coef Fsqd
_refine_ls_weighting_details 'calc w=1/[\s^2^(Fo^2^)+(0.0343P)^2^+41.3223P] where P=(Fo^2^+2Fc^2^)/3'
_refine_ls_weighting_scheme calc
_refine_ls_wR_factor_gt 0.1202
_refine_ls_wR_factor_ref 0.1245
_reflns_number_gt 5446
_reflns_number_total 6248
_reflns_threshold_expression >2\s(I)
_cod_data_source_file cg201170w_si_003.cif
_cod_data_source_block 1b
_cod_database_code 4502921

loop_
_symmetry_equiv_pos_as_xyz
'x, y, z'
'-x, y+1/2, -z+1/2'
'-x, -y, -z'
'x, -y-1/2, z-1/2'

loop_
_atom_site_label
_atom_site_type_symbol
_atom_site_fract_x
_atom_site_fract_y
_atom_site_fract_z
_atom_site_U_iso_or_equiv
_atom_site_adp_type
_atom_site_occupancy
_atom_site_symmetry_multiplicity
_atom_site_calc_flag
_atom_site_refinement_flags
Pd1 Pd 0.24583(3) 0.50039(3) 0.60769(4) 0.01721(14) Uani 1 1 d .
Cl1 Cl 0.25352(11) 0.51239(11) 0.41950(13) 0.0249(4) Uani 1 1 d .
P1 P 0.30057(11) 0.61962(11) 0.64713(15) 0.0218(4) Uani 1 1 d .
P2 P 0.19713(11) 0.37602(10) 0.61400(14) 0.0189(4) Uani 1 1 d .
C1 C 0.2365(5) 0.4927(4) 0.7648(6) 0.0247(16) Uani 1 1 d .
C2 C 0.2763(5) 0.5458(5) 0.8323(6) 0.0288(18) Uani 1 1 d .
C3 C 0.2698(5) 0.5390(5) 0.9417(6) 0.037(2) Uani 1 1 d .
H3 H 0.2962 0.5754 0.9869 0.045 Uiso 1 1 calc R
C4 C 0.2243(5) 0.4787(6) 0.9833(6) 0.041(2) Uani 1 1 d .
H4 H 0.2207 0.4738 1.0573 0.049 Uiso 1 1 calc R
C5 C 0.1849(5) 0.4264(5) 0.9193(6) 0.034(2) Uani 1 1 d .
H5 H 0.1541 0.3857 0.9491 0.041 Uiso 1 1 calc R
C6 C 0.1896(5) 0.4326(5) 0.8104(6) 0.0286(18) Uani 1 1 d .
C7 C 0.3300(5) 0.6073(5) 0.7864(6) 0.035(2) Uani 1 1 d .
H7A H 0.3897 0.5928 0.7934 0.042 Uiso 1 1 calc R
H7B H 0.3219 0.6561 0.8244 0.042 Uiso 1 1 calc R
C8 C 0.1457(5) 0.3758(5) 0.7415(6) 0.0266(17) Uani 1 1 d .
H8A H 0.0859 0.3898 0.7321 0.032 Uiso 1 1 calc R
H8B H 0.1490 0.3241 0.7734 0.032 Uiso 1 1 calc R
C9 C 0.2232(5) 0.6992(5) 0.6414(7) 0.0312(19) Uani 1 1 d .
C10 C 0.1825(5) 0.7018(5) 0.5304(7) 0.038(2) Uani 1 1 d .
H10A H 0.1623 0.6506 0.5109 0.057 Uiso 1 1 calc R
H10B H 0.2239 0.7188 0.4801 0.057 Uiso 1 1 calc R
H10C H 0.1353 0.7377 0.5298 0.057 Uiso 1 1 calc R
C11 C 0.2589(6) 0.7789(5) 0.6722(8) 0.043(2) Uani 1 1 d .
H11A H 0.2127 0.8154 0.6790 0.065 Uiso 1 1 calc R
H11B H 0.2964 0.7967 0.6177 0.065 Uiso 1 1 calc R
H11C H 0.2900 0.7751 0.7392 0.065 Uiso 1 1 calc R
C12 C 0.1532(5) 0.6773(5) 0.7177(8) 0.044(2) Uani 1 1 d .
H12A H 0.1081 0.7152 0.7125 0.066 Uiso 1 1 calc R
H12B H 0.1762 0.6762 0.7897 0.066 Uiso 1 1 calc R
H12C H 0.1310 0.6266 0.6991 0.066 Uiso 1 1 calc R
C13 C 0.4012(5) 0.6459(4) 0.5847(6) 0.0265(17) Uani 1 1 d .
C14 C 0.4473(5) 0.5697(5) 0.5680(7) 0.0317(19) Uani 1 1 d .
H14A H 0.5039 0.5800 0.5437 0.048 Uiso 1 1 calc R
H14B H 0.4166 0.5391 0.5153 0.048 Uiso 1 1 calc R
H14C H 0.4507 0.5413 0.6344 0.048 Uiso 1 1 calc R
C15 C 0.3879(5) 0.6838(5) 0.4770(7) 0.037(2) Uani 1 1 d .
H15A H 0.4415 0.6871 0.4417 0.056 Uiso 1 1 calc R
H15B H 0.3650 0.7354 0.4862 0.056 Uiso 1 1 calc R
H15C H 0.3485 0.6531 0.4344 0.056 Uiso 1 1 calc R
C16 C 0.4572(5) 0.6969(5) 0.6553(7) 0.037(2) Uani 1 1 d .
H16A H 0.4720 0.6693 0.7201 0.055 Uiso 1 1 calc R
H16B H 0.4269 0.7439 0.6725 0.055 Uiso 1 1 calc R
H16C H 0.5082 0.7101 0.6183 0.055 Uiso 1 1 calc R
C17 C 0.1119(5) 0.3446(4) 0.5181(6) 0.0254(16) Uani 1 1 d .
C18 C 0.0558(5) 0.4149(4) 0.5044(6) 0.0266(17) Uani 1 1 d .
H18A H 0.0888 0.4577 0.4778 0.040 Uiso 1 1 calc R
H18B H 0.0326 0.4289 0.5722 0.040 Uiso 1 1 calc R
H18C H 0.0100 0.4032 0.4543 0.040 Uiso 1 1 calc R
C19 C 0.0600(5) 0.2775(5) 0.5600(7) 0.038(2) Uani 1 1 d .
H19A H 0.0335 0.2930 0.6252 0.057 Uiso 1 1 calc R
H19B H 0.0967 0.2335 0.5739 0.057 Uiso 1 1 calc R
H19C H 0.0167 0.2634 0.5077 0.057 Uiso 1 1 calc R
C20 C 0.1486(5) 0.3237(5) 0.4131(6) 0.036(2) Uani 1 1 d .
H20A H 0.1032 0.3181 0.3603 0.054 Uiso 1 1 calc R
H20B H 0.1793 0.2753 0.4198 0.054 Uiso 1 1 calc R
H20C H 0.1868 0.3642 0.3913 0.054 Uiso 1 1 calc R
C21 C 0.2849(5) 0.3045(4) 0.6262(6) 0.0270(17) Uani 1 1 d .
C22 C 0.3366(5) 0.3242(5) 0.7271(7) 0.040(2) Uani 1 1 d .
H22A H 0.3835 0.2883 0.7350 0.060 Uiso 1 1 calc R
H22B H 0.3008 0.3201 0.7881 0.060 Uiso 1 1 calc R
H22C H 0.3582 0.3766 0.7221 0.060 Uiso 1 1 calc R
C23 C 0.2554(6) 0.2214(5) 0.6353(8) 0.041(2) Uani 1 1 d .
H23A H 0.2291 0.2052 0.5686 0.061 Uiso 1 1 calc R
H23B H 0.2147 0.2174 0.6913 0.061 Uiso 1 1 calc R
H23C H 0.3035 0.1883 0.6518 0.061 Uiso 1 1 calc R
C24 C 0.3421(5) 0.3134(5) 0.5329(7) 0.037(2) Uani 1 1 d .
H24A H 0.3923 0.2820 0.5442 0.056 Uiso 1 1 calc R
H24B H 0.3583 0.3673 0.5260 0.056 Uiso 1 1 calc R
H24C H 0.3124 0.2968 0.4687 0.056 Uiso 1 1 calc R
I1 I 0.61973(3) 0.49514(3) -0.22663(4) 0.02962(15) Uani 1 1 d .
F1 F 0.5593(6) 0.6310(3) -0.0791(7) 0.108(3) Uani 1 1 d .
F2 F 0.5264(6) 0.3668(4) -0.0964(7) 0.125(4) Uani 1 1 d .
C25 C 0.5316(6) 0.5651(5) -0.0412(8) 0.043(2) Uani 1 1 d .
C26 C 0.5467(5) 0.4985(4) -0.0925(6) 0.0247(16) Uani 1 1 d .
C27 C 0.5135(6) 0.4334(5) -0.0508(8) 0.045(2) Uani 1 1 d .
I2 I -0.10803(3) 0.47680(3) -0.23954(4) 0.02706(15) Uani 1 1 d .
F3 F 0.0054(3) 0.6129(3) -0.1455(3) 0.0336(11) Uani 1 1 d .
F4 F -0.0808(3) 0.3667(3) -0.0405(4) 0.0405(12) Uani 1 1 d .
C28 C 0.0018(4) 0.5549(4) -0.0746(6) 0.0225(16) Uani 1 1 d .
C29 C -0.0394(4) 0.4886(4) -0.0989(6) 0.0223(16) Uani 1 1 d .
C30 C -0.0408(4) 0.4336(4) -0.0220(6) 0.0248(16) Uani 1 1 d .

loop_
_atom_site_aniso_label
_atom_site_aniso_U_11
_atom_site_aniso_U_22
_atom_site_aniso_U_33
_atom_site_aniso_U_23
_atom_site_aniso_U_13
_atom_site_aniso_U_12
Pd1 0.0195(3) 0.0179(3) 0.0142(3) -0.0005(2) -0.0001(2) 0.0002(2)
Cl1 0.0259(9) 0.0330(10) 0.0158(8) -0.0005(7) 0.0005(7) -0.0061(7)
P1 0.0200(9) 0.0204(10) 0.0249(10) -0.0027(8) -0.0025(8) 0.0017(7)
P2 0.0187(9) 0.0177(9) 0.0203(9) 0.0020(7) 0.0022(7) 0.0013(7)
C1 0.026(4) 0.032(4) 0.016(4) -0.001(3) -0.002(3) 0.005(3)
C2 0.031(4) 0.036(5) 0.019(4) 0.002(3) -0.004(3) 0.004(4)
C3 0.038(5) 0.049(6) 0.024(4) -0.010(4) -0.008(4) 0.010(4)
C4 0.032(4) 0.077(7) 0.014(4) -0.004(4) 0.004(3) 0.012(5)
C5 0.027(4) 0.050(5) 0.026(4) 0.007(4) 0.011(3) 0.013(4)
C6 0.023(4) 0.037(5) 0.025(4) -0.001(3) 0.006(3) 0.009(3)
C7 0.041(5) 0.033(5) 0.030(4) -0.010(4) -0.010(4) 0.001(4)
C8 0.023(4) 0.035(5) 0.022(4) 0.009(3) 0.011(3) 0.005(3)
C9 0.017(4) 0.032(5) 0.045(5) -0.010(4) -0.005(3) 0.005(3)
C10 0.026(4) 0.026(4) 0.061(6) 0.007(4) -0.001(4) 0.010(3)
C11 0.039(5) 0.022(5) 0.069(7) -0.011(4) -0.003(5) 0.006(4)
C12 0.031(5) 0.032(5) 0.069(7) -0.015(5) 0.009(4) 0.007(4)
C13 0.022(4) 0.026(4) 0.031(4) -0.001(3) 0.000(3) -0.006(3)
C14 0.018(4) 0.029(4) 0.048(5) -0.008(4) -0.004(3) -0.001(3)
C15 0.027(4) 0.043(5) 0.042(5) 0.003(4) 0.002(4) -0.012(4)
C16 0.029(4) 0.032(5) 0.048(5) -0.007(4) -0.005(4) -0.009(4)
C17 0.030(4) 0.020(4) 0.027(4) 0.004(3) 0.002(3) -0.003(3)
C18 0.028(4) 0.022(4) 0.030(4) 0.006(3) 0.000(3) 0.003(3)
C19 0.034(5) 0.033(5) 0.047(5) 0.006(4) 0.000(4) -0.013(4)
C20 0.036(5) 0.040(5) 0.032(5) -0.014(4) -0.003(4) 0.000(4)
C21 0.022(4) 0.024(4) 0.036(5) 0.007(3) 0.001(3) 0.005(3)
C22 0.030(4) 0.047(6) 0.044(5) 0.005(4) -0.005(4) 0.012(4)
C23 0.039(5) 0.024(5) 0.060(6) 0.011(4) 0.005(4) 0.010(4)
C24 0.029(4) 0.030(5) 0.053(6) 0.002(4) 0.014(4) 0.009(4)
I1 0.0245(3) 0.0416(3) 0.0228(3) 0.0007(2) 0.0021(2) 0.0044(2)
F1 0.172(8) 0.023(3) 0.135(7) -0.015(4) 0.116(6) -0.032(4)
F2 0.191(9) 0.038(4) 0.152(8) -0.056(4) 0.136(7) -0.051(5)
C25 0.063(6) 0.014(4) 0.052(6) -0.001(4) 0.024(5) -0.011(4)
C26 0.022(4) 0.030(4) 0.023(4) 0.001(3) 0.001(3) 0.005(3)
C27 0.054(6) 0.026(5) 0.056(6) -0.015(4) 0.023(5) -0.003(4)
I2 0.0253(3) 0.0368(3) 0.0189(2) -0.0013(2) -0.00095(18) -0.0013(2)
F3 0.042(3) 0.028(2) 0.030(2) 0.014(2) -0.003(2) -0.006(2)
F4 0.051(3) 0.026(3) 0.044(3) 0.003(2) -0.012(2) -0.018(2)
C28 0.021(4) 0.024(4) 0.023(4) 0.007(3) 0.002(3) 0.005(3)
C29 0.019(3) 0.025(4) 0.023(4) -0.002(3) -0.004(3) -0.003(3)
C30 0.019(4) 0.026(4) 0.029(4) 0.000(3) -0.001(3) 0.001(3)

loop_
_atom_type_symbol
_atom_type_description
_atom_type_scat_dispersion_real
_atom_type_scat_dispersion_imag
_atom_type_scat_source
C C 0.0033 0.0016 'International Tables Vol C Tables 4.2.6.8 and 6.1.1.4'
H H 0.0000 0.0000 'International Tables Vol C Tables 4.2.6.8 and 6.1.1.4'
F F 0.0171 0.0103 'International Tables Vol C Tables 4.2.6.8 and 6.1.1.4'
P P 0.1023 0.0942 'International Tables Vol C Tables 4.2.6.8 and 6.1.1.4'
Cl Cl 0.1484 0.1585 'International Tables Vol C Tables 4.2.6.8 and 6.1.1.4'
Pd Pd -0.9988 1.0072 'International Tables Vol C Tables 4.2.6.8 and 6.1.1.4'
I I -0.4742 1.8119 'International Tables Vol C Tables 4.2.6.8 and 6.1.1.4'

loop_
_geom_angle_atom_site_label_1
_geom_angle_atom_site_label_2
_geom_angle_atom_site_label_3
_geom_angle
_geom_angle_site_symmetry_3
C1 Pd1 P1 83.2(2) .
C1 Pd1 P2 82.5(2) .
P1 Pd1 P2 165.18(7) .
C1 Pd1 Cl1 178.2(2) .
P1 Pd1 Cl1 96.28(7) .
P2 Pd1 Cl1 98.17(7) .
C7 P1 C9 106.2(4) .
C7 P1 C13 103.8(4) .
C9 P1 C13 112.2(4) .
C7 P1 Pd1 101.0(3) .
C9 P1 Pd1 114.7(3) .
C13 P1 Pd1 117.0(3) .
C8 P2 C21 106.0(4) .
C8 P2 C17 103.9(3) .
C21 P2 C17 112.6(4) .
C8 P2 Pd1 101.1(3) .
C21 P2 Pd1 112.1(2) .
C17 P2 Pd1 119.3(2) .
C2 C1 C6 118.1(7) .
C2 C1 Pd1 121.3(6) .
C6 C1 Pd1 120.6(5) .
C1 C2 C3 120.5(8) .
C1 C2 C7 119.1(7) .
C3 C2 C7 120.3(7) .
C4 C3 C2 119.6(8) .
C4 C3 H3 120.2 .
C2 C3 H3 120.2 .
C5 C4 C3 121.0(8) .
C5 C4 H4 119.5 .
C3 C4 H4 119.5 .
C4 C5 C6 120.3(8) .
C4 C5 H5 119.8 .
C6 C5 H5 119.8 .
C5 C6 C1 120.4(8) .
C5 C6 C8 119.8(7) .
C1 C6 C8 119.7(7) .
C2 C7 P1 109.0(5) .
C2 C7 H7A 109.9 .
P1 C7 H7A 109.9 .
C2 C7 H7B 109.9 .
P1 C7 H7B 109.9 .
H7A C7 H7B 108.3 .
C6 C8 P2 107.7(5) .
C6 C8 H8A 110.2 .
P2 C8 H8A 110.2 .
C6 C8 H8B 110.2 .
P2 C8 H8B 110.2 .
H8A C8 H8B 108.5 .
C12 C9 C10 106.8(7) .
C12 C9 C11 109.2(7) .
C10 C9 C11 110.4(7) .
C12 C9 P1 106.3(6) .
C10 C9 P1 108.8(5) .
C11 C9 P1 114.9(5) .
C9 C10 H10A 109.5 .
C9 C10 H10B 109.5 .
H10A C10 H10B 109.5 .
C9 C10 H10C 109.5 .
H10A C10 H10C 109.5 .
H10B C10 H10C 109.5 .
C9 C11 H11A 109.5 .
C9 C11 H11B 109.5 .
H11A C11 H11B 109.5 .
C9 C11 H11C 109.5 .
H11A C11 H11C 109.5 .
H11B C11 H11C 109.5 .
C9 C12 H12A 109.5 .
C9 C12 H12B 109.5 .
H12A C12 H12B 109.5 .
C9 C12 H12C 109.5 .
H12A C12 H12C 109.5 .
H12B C12 H12C 109.5 .
C15 C13 C14 107.8(7) .
C15 C13 C16 109.9(7) .
C14 C13 C16 108.0(6) .
C15 C13 P1 112.7(5) .
C14 C13 P1 105.4(5) .
C16 C13 P1 112.8(6) .
C13 C14 H14A 109.5 .
C13 C14 H14B 109.5 .
H14A C14 H14B 109.5 .
C13 C14 H14C 109.5 .
H14A C14 H14C 109.5 .
H14B C14 H14C 109.5 .
C13 C15 H15A 109.5 .
C13 C15 H15B 109.5 .
H15A C15 H15B 109.5 .
C13 C15 H15C 109.5 .
H15A C15 H15C 109.5 .
H15B C15 H15C 109.5 .
C13 C16 H16A 109.5 .
C13 C16 H16B 109.5 .
H16A C16 H16B 109.5 .
C13 C16 H16C 109.5 .
H16A C16 H16C 109.5 .
H16B C16 H16C 109.5 .
C20 C17 C18 109.3(6) .
C20 C17 C19 110.3(7) .
C18 C17 C19 109.3(6) .
C20 C17 P2 110.6(5) .
C18 C17 P2 104.6(5) .
C19 C17 P2 112.5(5) .
C17 C18 H18A 109.5 .
C17 C18 H18B 109.5 .
H18A C18 H18B 109.5 .
C17 C18 H18C 109.5 .
H18A C18 H18C 109.5 .
H18B C18 H18C 109.5 .
C17 C19 H19A 109.5 .
C17 C19 H19B 109.5 .
H19A C19 H19B 109.5 .
C17 C19 H19C 109.5 .
H19A C19 H19C 109.5 .
H19B C19 H19C 109.5 .
C17 C20 H20A 109.5 .
C17 C20 H20B 109.5 .
H20A C20 H20B 109.5 .
C17 C20 H20C 109.5 .
H20A C20 H20C 109.5 .
H20B C20 H20C 109.5 .
C23 C21 C24 110.4(7) .
C23 C21 C22 107.8(7) .
C24 C21 C22 107.9(7) .
C23 C21 P2 113.9(5) .
C24 C21 P2 109.2(5) .
C22 C21 P2 107.6(5) .
C21 C22 H22A 109.5 .
C21 C22 H22B 109.5 .
H22A C22 H22B 109.5 .
C21 C22 H22C 109.5 .
H22A C22 H22C 109.5 .
H22B C22 H22C 109.5 .
C21 C23 H23A 109.5 .
C21 C23 H23B 109.5 .
H23A C23 H23B 109.5 .
C21 C23 H23C 109.5 .
H23A C23 H23C 109.5 .
H23B C23 H23C 109.5 .
C21 C24 H24A 109.5 .
C21 C24 H24B 109.5 .
H24A C24 H24B 109.5 .
C21 C24 H24C 109.5 .
H24A C24 H24C 109.5 .
H24B C24 H24C 109.5 .
F1 C25 C26 120.1(8) .
F1 C25 C27 118.4(8) 3_665
C26 C25 C27 121.5(8) 3_665
C25 C26 C27 116.6(8) .
C25 C26 I1 121.8(6) .
C27 C26 I1 121.6(6) .
F2 C27 C26 119.6(8) .
F2 C27 C25 118.5(8) 3_665
C26 C27 C25 121.8(8) 3_665
F3 C28 C29 120.7(6) .
F3 C28 C30 117.3(7) 3_565
C29 C28 C30 122.0(7) 3_565
C30 C29 C28 116.7(7) .
C30 C29 I2 121.8(5) .
C28 C29 I2 121.2(5) .
F4 C30 C29 119.8(6) .
F4 C30 C28 118.8(7) 3_565
C29 C30 C28 121.3(7) 3_565

loop_
_geom_bond_atom_site_label_1
_geom_bond_atom_site_label_2
_geom_bond_distance
_geom_bond_site_symmetry_2
Pd1 C1 2.016(7) .
Pd1 P1 2.308(2) .
Pd1 P2 2.3081(19) .
Pd1 Cl1 2.4140(18) .
P1 C7 1.836(8) .
P1 C9 1.859(8) .
P1 C13 1.870(8) .
P2 C8 1.840(7) .
P2 C21 1.881(7) .
P2 C17 1.887(8) .
C1 C2 1.406(11) .
C1 C6 1.420(11) .
C2 C3 1.405(11) .
C2 C7 1.503(12) .
C3 C4 1.392(13) .
C3 H3 0.9500 .
C4 C5 1.367(13) .
C4 H4 0.9500 .
C5 C6 1.397(11) .
C5 H5 0.9500 .
C6 C8 1.489(11) .
C7 H7A 0.9900 .
C7 H7B 0.9900 .
C8 H8A 0.9900 .
C8 H8B 0.9900 .
C9 C12 1.549(12) .
C9 C10 1.543(12) .
C9 C11 1.551(11) .
C10 H10A 0.9800 .
C10 H10B 0.9800 .
C10 H10C 0.9800 .
C11 H11A 0.9800 .
C11 H11B 0.9800 .
C11 H11C 0.9800 .
C12 H12A 0.9800 .
C12 H12B 0.9800 .
C12 H12C 0.9800 .
C13 C15 1.533(11) .
C13 C14 1.538(11) .
C13 C16 1.536(10) .
C14 H14A 0.9800 .
C14 H14B 0.9800 .
C14 H14C 0.9800 .
C15 H15A 0.9800 .
C15 H15B 0.9800 .
C15 H15C 0.9800 .
C16 H16A 0.9800 .
C16 H16B 0.9800 .
C16 H16C 0.9800 .
C17 C20 1.520(11) .
C17 C18 1.528(10) .
C17 C19 1.538(10) .
C18 H18A 0.9800 .
C18 H18B 0.9800 .
C18 H18C 0.9800 .
C19 H19A 0.9800 .
C19 H19B 0.9800 .
C19 H19C 0.9800 .
C20 H20A 0.9800 .
C20 H20B 0.9800 .
C20 H20C 0.9800 .
C21 C23 1.531(11) .
C21 C24 1.526(11) .
C21 C22 1.550(11) .
C22 H22A 0.9800 .
C22 H22B 0.9800 .
C22 H22C 0.9800 .
C23 H23A 0.9800 .
C23 H23B 0.9800 .
C23 H23C 0.9800 .
C24 H24A 0.9800 .
C24 H24B 0.9800 .
C24 H24C 0.9800 .
I1 C26 2.095(8) .
F1 C25 1.326(10) .
F2 C27 1.319(10) .
C25 C26 1.359(11) .
C25 C27 1.393(13) 3_665
C26 C27 1.367(12) .
C27 C25 1.393(13) 3_665
I2 C29 2.087(7) .
F3 C28 1.359(8) .
F4 C30 1.349(9) .
C28 C29 1.363(10) .
C28 C30 1.381(10) 3_565
C29 C30 1.372(10) .
C30 C28 1.381(10) 3_565

loop_
_geom_torsion_atom_site_label_1
_geom_torsion_atom_site_label_2
_geom_torsion_atom_site_label_3
_geom_torsion_atom_site_label_4
_geom_torsion
_geom_torsion_site_symmetry_1
_geom_torsion_site_symmetry_4
C1 Pd1 P1 C7 19.1(4) . .
P2 Pd1 P1 C7 4.5(4) . .
Cl1 Pd1 P1 C7 -162.6(3) . .
C1 Pd1 P1 C9 -94.6(4) . .
P2 Pd1 P1 C9 -109.1(4) . .
Cl1 Pd1 P1 C9 83.7(3) . .
C1 Pd1 P1 C13 130.9(3) . .
P2 Pd1 P1 C13 116.4(4) . .
Cl1 Pd1 P1 C13 -50.8(3) . .
C1 Pd1 P2 C8 22.6(3) . .
P1 Pd1 P2 C8 37.2(4) . .
Cl1 Pd1 P2 C8 -155.8(2) . .
C1 Pd1 P2 C21 -89.8(3) . .
P1 Pd1 P2 C21 -75.3(4) . .
Cl1 Pd1 P2 C21 91.8(3) . .
C1 Pd1 P2 C17 135.5(4) . .
P1 Pd1 P2 C17 150.1(4) . .
Cl1 Pd1 P2 C17 -42.8(3) . .
P1 Pd1 C1 C2 -12.1(6) . .
P2 Pd1 C1 C2 164.2(6) . .
P1 Pd1 C1 C6 168.3(6) . .
P2 Pd1 C1 C6 -15.4(6) . .
C6 C1 C2 C3 0.2(11) . .
Pd1 C1 C2 C3 -179.3(6) . .
C6 C1 C2 C7 176.8(7) . .
Pd1 C1 C2 C7 -2.8(10) . .
C1 C2 C3 C4 0.7(12) . .
C7 C2 C3 C4 -175.7(8) . .
C2 C3 C4 C5 -0.9(13) . .
C3 C4 C5 C6 0.1(13) . .
C4 C5 C6 C1 0.9(12) . .
C4 C5 C6 C8 -179.4(7) . .
C2 C1 C6 C5 -1.1(11) . .
Pd1 C1 C6 C5 178.5(6) . .
C2 C1 C6 C8 179.3(7) . .
Pd1 C1 C6 C8 -1.2(9) . .
C1 C2 C7 P1 20.6(9) . .
C3 C2 C7 P1 -162.9(6) . .
C9 P1 C7 C2 94.6(6) . .
C13 P1 C7 C2 -146.9(6) . .
Pd1 P1 C7 C2 -25.3(6) . .
C5 C6 C8 P2 -157.5(6) . .
C1 C6 C8 P2 22.1(8) . .
C21 P2 C8 C6 88.2(6) . .
C17 P2 C8 C6 -153.0(5) . .
Pd1 P2 C8 C6 -28.8(5) . .
C7 P1 C9 C12 -53.9(6) . .
C13 P1 C9 C12 -166.7(5) . .
Pd1 P1 C9 C12 56.7(6) . .
C7 P1 C9 C10 -168.6(6) . .
C13 P1 C9 C10 78.7(6) . .
Pd1 P1 C9 C10 -58.0(6) . .
C7 P1 C9 C11 67.0(8) . .
C13 P1 C9 C11 -45.7(8) . .
Pd1 P1 C9 C11 177.7(6) . .
C7 P1 C13 C15 -161.4(6) . .
C9 P1 C13 C15 -47.2(7) . .
Pd1 P1 C13 C15 88.3(6) . .
C7 P1 C13 C14 81.3(6) . .
C9 P1 C13 C14 -164.5(5) . .
Pd1 P1 C13 C14 -29.0(6) . .
C7 P1 C13 C16 -36.4(7) . .
C9 P1 C13 C16 77.8(6) . .
Pd1 P1 C13 C16 -146.6(5) . .
C8 P2 C17 C20 -166.7(6) . .
C21 P2 C17 C20 -52.6(6) . .
Pd1 P2 C17 C20 81.9(6) . .
C8 P2 C17 C18 75.7(5) . .
C21 P2 C17 C18 -170.1(5) . .
Pd1 P2 C17 C18 -35.7(6) . .
C8 P2 C17 C19 -42.8(7) . .
C21 P2 C17 C19 71.3(7) . .
Pd1 P2 C17 C19 -154.2(5) . .
C8 P2 C21 C23 68.2(7) . .
C17 P2 C21 C23 -44.7(7) . .
Pd1 P2 C21 C23 177.6(5) . .
C8 P2 C21 C24 -167.9(6) . .
C17 P2 C21 C24 79.2(6) . .
Pd1 P2 C21 C24 -58.6(6) . .
C8 P2 C21 C22 -51.2(6) . .
C17 P2 C21 C22 -164.0(5) . .
Pd1 P2 C21 C22 58.2(6) . .
F1 C25 C26 C27 -177.6(10) . .
C27 C25 C26 C27 1.8(16) 3_665 .
F1 C25 C26 I1 3.9(13) . .
C27 C25 C26 I1 -176.8(8) 3_665 .
C25 C26 C27 F2 -179.5(10) . .
I1 C26 C27 F2 -0.9(14) . .
C25 C26 C27 C25 -1.8(16) . 3_665
I1 C26 C27 C25 176.8(8) . 3_665
F3 C28 C29 C30 -179.2(6) . .
C30 C28 C29 C30 0.4(12) 3_565 .
F3 C28 C29 I2 -5.8(10) . .
C30 C28 C29 I2 173.7(5) 3_565 .
C28 C29 C30 F4 179.7(7) . .
I2 C29 C30 F4 6.4(10) . .
C28 C29 C30 C28 -0.3(12) . 3_565
I2 C29 C30 C28 -173.7(5) . 3_565
